data_7037827
loop_
_publ_author_name
'Rosell\'o-Merino, Marta'
'Mansell, Stephen M.'

_publ_section_title
;
 Synthesis and reactivity of fluorenyl-tethered N-heterocyclic
 stannylenes.
;
_journal_issue 14
_journal_name_full 'Dalton transactions (Cambridge, England : 2003)'
_journal_page_first 6282
_journal_page_last 6293
_journal_paper_doi 10.1039/c5dt04060d
_journal_volume 45
_journal_year 2016
_chemical_formula_moiety 'C29 H36 N2'
_chemical_formula_sum 'C29 H36 N2'
_chemical_formula_weight 412.60
_space_group_crystal_system monoclinic
_space_group_IT_number 14
_space_group_name_Hall '-P 2yn'
_space_group_name_H-M_alt 'P 1 21/n 1'
_symmetry_space_group_name_Hall '-P 2yn'
_symmetry_space_group_name_H-M 'P 1 21/n 1'
_atom_sites_solution_hydrogens mixed
_atom_sites_solution_primary direct
_audit_creation_date 2015-06-09
_audit_creation_method
;
Olex2 1.2
(compiled 2015.01.26 svn.r3150 for OlexSys, GUI svn.r4998)
;
_audit_update_record
;
2015-09-14 deposited with the CCDC.
2015-12-21 downloaded from the CCDC.
;
_cell_angle_alpha 90
_cell_angle_beta 100.948(2)
_cell_angle_gamma 90
_cell_formula_units_Z 4
_cell_length_a 11.0999(6)
_cell_length_b 7.4994(4)
_cell_length_c 28.9734(15)
_cell_measurement_reflns_used 8405
_cell_measurement_temperature 100(2)
_cell_measurement_theta_max 26.91
_cell_measurement_theta_min 2.81
_cell_volume 2367.9(2)
_computing_cell_refinement 'SAINT v7.68A (Bruker, 2009)'
_computing_data_reduction 'SAINT v7.68A (Bruker, 2009)'
_computing_molecular_graphics 'Olex2 (Dolomanov et al., 2009)'
_computing_publication_material 'Olex2 (Dolomanov et al., 2009)'
_computing_structure_refinement 'XL (Sheldrick, 2008)'
_computing_structure_solution 'XS (Sheldrick, 2008)'
_diffrn_ambient_temperature 100.0
_diffrn_measured_fraction_theta_full 0.997
_diffrn_measured_fraction_theta_max 0.992
_diffrn_measurement_device_type 'Bruker APEX-II CCD'
_diffrn_measurement_method '\f and \w scans'
_diffrn_radiation_type MoK\a
_diffrn_radiation_wavelength 0.71073
_diffrn_reflns_av_R_equivalents 0.0499
_diffrn_reflns_av_unetI/netI 0.0400
_diffrn_reflns_Laue_measured_fraction_full 0.997
_diffrn_reflns_Laue_measured_fraction_max 0.992
_diffrn_reflns_limit_h_max 14
_diffrn_reflns_limit_h_min -14
_diffrn_reflns_limit_k_max 9
_diffrn_reflns_limit_k_min -9
_diffrn_reflns_limit_l_max 37
_diffrn_reflns_limit_l_min -36
_diffrn_reflns_number 38959
_diffrn_reflns_point_group_measured_fraction_full 0.997
_diffrn_reflns_point_group_measured_fraction_max 0.992
_diffrn_reflns_theta_full 26.000
_diffrn_reflns_theta_max 27.464
_diffrn_reflns_theta_min 2.566
_diffrn_standards_number 0
_exptl_absorpt_coefficient_mu 0.067
_exptl_absorpt_correction_T_max 0.7456
_exptl_absorpt_correction_T_min 0.6513
_exptl_absorpt_correction_type multi-scan
_exptl_absorpt_process_details
;
SADABS-2008/1 (Bruker,2008) was used for absorption correction.
wR2(int) was 0.0822 before and 0.0554 after correction.
The Ratio of minimum to maximum transmission is 0.8735.
The \l/2 correction factor is 0.0015.
;
_exptl_crystal_colour colourless
_exptl_crystal_colour_primary colourless
_exptl_crystal_density_diffrn 1.157
_exptl_crystal_description block
_exptl_crystal_F_000 896
_exptl_crystal_size_max 0.45
_exptl_crystal_size_mid 0.2
_exptl_crystal_size_min 0.1
_refine_diff_density_max 0.258
_refine_diff_density_min -0.275
_refine_diff_density_rms 0.044
_refine_ls_extinction_method none
_refine_ls_goodness_of_fit_ref 1.060
_refine_ls_hydrogen_treatment mixed
_refine_ls_matrix_type full
_refine_ls_number_parameters 290
_refine_ls_number_reflns 5392
_refine_ls_number_restraints 0
_refine_ls_restrained_S_all 1.060
_refine_ls_R_factor_all 0.0826
_refine_ls_R_factor_gt 0.0544
_refine_ls_shift/su_max 0.001
_refine_ls_shift/su_mean 0.000
_refine_ls_structure_factor_coef Fsqd
_refine_ls_weighting_details 'w=1/[\s^2^(Fo^2^)+(0.0422P)^2^+1.3311P] where P=(Fo^2^+2Fc^2^)/3'
_refine_ls_weighting_scheme calc
_refine_ls_wR_factor_gt 0.1131
_refine_ls_wR_factor_ref 0.1244
_reflns_Friedel_coverage 0.000
_reflns_number_gt 3936
_reflns_number_total 5392
_reflns_threshold_expression 'I > 2\s(I)'
_cod_data_source_file c5dt04060d2.cif
_cod_data_source_block 1amonoclinic
_cod_depositor_comments 'Adding full bibliography for 7037826--7037834.cif.'
_cod_database_code 7037827
_shelxl_version_number 2014/6
_shelx_space_group_comment
;
The symmetry employed for this shelxl refinement is uniquely defined
by the following loop, which should always be used as a source of
symmetry information in preference to the above space-group names.
They are only intended as comments.
;
_shelx_estimated_absorpt_t_max 0.993
_shelx_estimated_absorpt_t_min 0.971
_olex2_refinement_description
;
1. Fixed Uiso
 At 1.2 times of:
  All C(H) groups, All C(H,H) groups
 At 1.5 times of:
  All C(H,H,H) groups
2.a Ternary CH refined with riding coordinates:
 C1(H1A), C24(H24), C27(H27)
2.b Secondary CH2 refined with riding coordinates:
 C14(H14A,H14B), C15(H15A,H15B), C16(H16A,H16B), C17(H17A,H17B)
2.c Aromatic/amide H refined with riding coordinates:
 C3(H3), C4(H4), C5(H5), C6(H6), C9(H9), C10(H10), C11(H11), C12(H12),
 C20(H20), C21(H21), C22(H22)
2.d Idealised Me refined as rotating group:
 C25(H25A,H25B,H25C), C26(H26A,H26B,H26C), C28(H28A,H28B,H28C), C29(H29A,H29B,
 H29C)
;
_olex2_submission_special_instructions 'No special instructions were received'

loop_
_space_group_symop_operation_xyz
'x, y, z'
'-x+1/2, y+1/2, -z+1/2'
'-x, -y, -z'
'x-1/2, -y-1/2, z-1/2'

loop_
_atom_site_label
_atom_site_type_symbol
_atom_site_fract_x
_atom_site_fract_y
_atom_site_fract_z
_atom_site_U_iso_or_equiv
_atom_site_adp_type
_atom_site_occupancy
_atom_site_site_symmetry_order
_atom_site_calc_flag
_atom_site_refinement_flags_posn
N1 N 0.57957(12) 0.6300(2) 0.30399(5) 0.0208(3) Uani 1 1 d .
C1 C 0.48553(14) 0.5525(2) 0.42274(6) 0.0209(4) Uani 1 1 d .
H1A H 0.4359 0.6311 0.4398 0.025 Uiso 1 1 calc R
N2 N 0.51500(12) 0.5607(2) 0.20274(5) 0.0205(3) Uani 1 1 d .
C2 C 0.42038(14) 0.3755(2) 0.41292(6) 0.0200(4) Uani 1 1 d .
C3 C 0.30723(15) 0.3408(3) 0.38461(6) 0.0260(4) Uani 1 1 d .
H3 H 0.2607 0.4345 0.3678 0.031 Uiso 1 1 calc R
C4 C 0.26306(15) 0.1670(3) 0.38124(6) 0.0289(4) Uani 1 1 d .
H4 H 0.1857 0.1418 0.3620 0.035 Uiso 1 1 calc R
C5 C 0.33096(17) 0.0299(3) 0.40576(6) 0.0292(4) Uani 1 1 d .
H5 H 0.2995 -0.0882 0.4031 0.035 Uiso 1 1 calc R
C6 C 0.44473(16) 0.0636(2) 0.43416(6) 0.0250(4) Uani 1 1 d .
H6 H 0.4909 -0.0304 0.4510 0.030 Uiso 1 1 calc R
C7 C 0.48950(14) 0.2370(2) 0.43739(5) 0.0194(4) Uani 1 1 d .
C8 C 0.60339(14) 0.3141(2) 0.46444(5) 0.0202(4) Uani 1 1 d .
C9 C 0.70211(15) 0.2345(3) 0.49449(6) 0.0247(4) Uani 1 1 d .
H9 H 0.7036 0.1095 0.4998 0.030 Uiso 1 1 calc R
C10 C 0.79809(16) 0.3419(3) 0.51639(6) 0.0300(4) Uani 1 1 d .
H10 H 0.8657 0.2898 0.5370 0.036 Uiso 1 1 calc R
C11 C 0.79625(16) 0.5240(3) 0.50856(6) 0.0310(5) Uani 1 1 d .
H11 H 0.8628 0.5951 0.5239 0.037 Uiso 1 1 calc R
C12 C 0.69852(16) 0.6049(3) 0.47864(6) 0.0270(4) Uani 1 1 d .
H12 H 0.6977 0.7300 0.4735 0.032 Uiso 1 1 calc R
C13 C 0.60203(14) 0.4982(2) 0.45644(5) 0.0206(4) Uani 1 1 d .
C14 C 0.50609(15) 0.6494(2) 0.37808(6) 0.0213(4) Uani 1 1 d .
H14A H 0.4256 0.6684 0.3572 0.026 Uiso 1 1 calc R
H14B H 0.5420 0.7681 0.3870 0.026 Uiso 1 1 calc R
C15 C 0.58965(15) 0.5501(2) 0.35076(6) 0.0214(4) Uani 1 1 d .
H15A H 0.6757 0.5571 0.3679 0.026 Uiso 1 1 calc R
H15B H 0.5657 0.4229 0.3477 0.026 Uiso 1 1 calc R
C16 C 0.66993(14) 0.5641(2) 0.27727(6) 0.0217(4) Uani 1 1 d .
H16A H 0.6719 0.4321 0.2781 0.026 Uiso 1 1 calc R
H16B H 0.7526 0.6087 0.2915 0.026 Uiso 1 1 calc R
C17 C 0.63561(14) 0.6277(2) 0.22685(6) 0.0213(4) Uani 1 1 d .
H17A H 0.6343 0.7597 0.2265 0.026 Uiso 1 1 calc R
H17B H 0.6992 0.5880 0.2093 0.026 Uiso 1 1 calc R
C18 C 0.51553(14) 0.3877(2) 0.18192(6) 0.0195(4) Uani 1 1 d .
C19 C 0.46907(14) 0.2360(2) 0.20178(6) 0.0222(4) Uani 1 1 d .
C20 C 0.46922(15) 0.0734(2) 0.17857(6) 0.0254(4) Uani 1 1 d .
H20 H 0.4368 -0.0290 0.1912 0.031 Uiso 1 1 calc R
C21 C 0.51524(16) 0.0569(3) 0.13771(7) 0.0292(4) Uani 1 1 d .
H21 H 0.5154 -0.0560 0.1228 0.035 Uiso 1 1 calc R
C22 C 0.56114(16) 0.2055(3) 0.11854(6) 0.0272(4) Uani 1 1 d .
H22 H 0.5936 0.1932 0.0906 0.033 Uiso 1 1 calc R
C23 C 0.56052(14) 0.3733(2) 0.13945(6) 0.0212(4) Uani 1 1 d .
C24 C 0.60396(15) 0.5361(3) 0.11567(6) 0.0246(4) Uani 1 1 d .
H24 H 0.5910 0.6434 0.1347 0.029 Uiso 1 1 calc R
C25 C 0.74067(16) 0.5256(3) 0.11412(7) 0.0335(5) Uani 1 1 d .
H25A H 0.7876 0.5067 0.1460 0.050 Uiso 1 1 calc GR
H25B H 0.7668 0.6372 0.1015 0.050 Uiso 1 1 calc GR
H25C H 0.7552 0.4261 0.0939 0.050 Uiso 1 1 calc GR
C26 C 0.52896(17) 0.5626(3) 0.06579(6) 0.0329(5) Uani 1 1 d .
H26A H 0.5427 0.4615 0.0460 0.049 Uiso 1 1 calc GR
H26B H 0.5548 0.6730 0.0524 0.049 Uiso 1 1 calc GR
H26C H 0.4416 0.5702 0.0671 0.049 Uiso 1 1 calc GR
C27 C 0.41665(15) 0.2441(3) 0.24673(6) 0.0247(4) Uani 1 1 d .
H27 H 0.4365 0.3640 0.2613 0.030 Uiso 1 1 calc R
C28 C 0.47406(16) 0.1027(3) 0.28261(7) 0.0318(4) Uani 1 1 d .
H28A H 0.4520 -0.0165 0.2699 0.048 Uiso 1 1 calc GR
H28B H 0.4433 0.1187 0.3119 0.048 Uiso 1 1 calc GR
H28C H 0.5635 0.1157 0.2889 0.048 Uiso 1 1 calc GR
C29 C 0.27729(16) 0.2248(3) 0.23577(7) 0.0311(4) Uani 1 1 d .
H29A H 0.2418 0.3198 0.2142 0.047 Uiso 1 1 calc GR
H29B H 0.2453 0.2337 0.2650 0.047 Uiso 1 1 calc GR
H29C H 0.2553 0.1086 0.2211 0.047 Uiso 1 1 calc GR
H2 H 0.4619(19) 0.566(3) 0.2234(7) 0.037 Uiso 1 1 d R
H1 H 0.5892(18) 0.747(3) 0.3071(7) 0.037 Uiso 1 1 d R

loop_
_atom_site_aniso_label
_atom_site_aniso_U_11
_atom_site_aniso_U_22
_atom_site_aniso_U_33
_atom_site_aniso_U_23
_atom_site_aniso_U_13
_atom_site_aniso_U_12
N1 0.0252(7) 0.0228(8) 0.0147(7) -0.0001(6) 0.0045(5) 0.0025(6)
C1 0.0208(8) 0.0270(10) 0.0152(8) -0.0018(7) 0.0042(6) 0.0043(7)
N2 0.0185(7) 0.0269(8) 0.0162(7) -0.0006(6) 0.0033(5) -0.0013(6)
C2 0.0202(8) 0.0273(10) 0.0138(8) -0.0013(7) 0.0061(6) 0.0018(7)
C3 0.0202(8) 0.0390(11) 0.0180(9) 0.0019(8) 0.0020(7) 0.0032(7)
C4 0.0193(8) 0.0457(12) 0.0211(9) -0.0026(9) 0.0019(7) -0.0065(8)
C5 0.0331(9) 0.0328(11) 0.0225(9) -0.0032(8) 0.0072(7) -0.0098(8)
C6 0.0284(9) 0.0265(10) 0.0202(9) 0.0008(8) 0.0048(7) 0.0022(7)
C7 0.0184(8) 0.0282(10) 0.0124(8) -0.0011(7) 0.0047(6) 0.0020(7)
C8 0.0202(8) 0.0296(10) 0.0113(8) -0.0032(7) 0.0043(6) 0.0022(7)
C9 0.0241(8) 0.0329(11) 0.0168(8) -0.0023(8) 0.0033(7) 0.0052(7)
C10 0.0216(9) 0.0489(13) 0.0176(9) -0.0034(9) -0.0013(7) 0.0066(8)
C11 0.0250(9) 0.0470(13) 0.0195(9) -0.0077(9) 0.0002(7) -0.0055(8)
C12 0.0319(9) 0.0312(11) 0.0177(9) -0.0046(8) 0.0043(7) -0.0038(8)
C13 0.0209(8) 0.0302(10) 0.0111(8) -0.0030(7) 0.0040(6) 0.0014(7)
C14 0.0231(8) 0.0242(10) 0.0160(8) -0.0005(7) 0.0024(6) 0.0030(7)
C15 0.0233(8) 0.0260(10) 0.0144(8) 0.0011(7) 0.0023(6) 0.0031(7)
C16 0.0177(7) 0.0294(10) 0.0173(8) -0.0031(7) 0.0010(6) 0.0001(7)
C17 0.0217(8) 0.0249(10) 0.0176(8) -0.0023(7) 0.0047(6) -0.0054(7)
C18 0.0151(7) 0.0232(9) 0.0175(8) 0.0019(7) -0.0037(6) 0.0001(6)
C19 0.0150(7) 0.0271(10) 0.0213(9) 0.0028(8) -0.0049(6) -0.0013(7)
C20 0.0223(8) 0.0247(10) 0.0265(10) 0.0017(8) -0.0026(7) -0.0038(7)
C21 0.0274(9) 0.0234(10) 0.0316(10) -0.0067(8) -0.0080(8) 0.0025(7)
C22 0.0254(9) 0.0343(11) 0.0197(9) -0.0028(8) -0.0014(7) 0.0058(8)
C23 0.0186(8) 0.0250(9) 0.0175(8) 0.0006(7) -0.0028(6) 0.0011(7)
C24 0.0270(9) 0.0305(10) 0.0168(8) 0.0009(8) 0.0054(7) 0.0007(7)
C25 0.0293(9) 0.0492(13) 0.0218(9) 0.0020(9) 0.0045(7) -0.0038(9)
C26 0.0340(10) 0.0432(12) 0.0210(9) 0.0081(9) 0.0037(8) 0.0008(9)
C27 0.0239(8) 0.0261(10) 0.0233(9) 0.0032(8) 0.0023(7) -0.0051(7)
C28 0.0262(9) 0.0391(12) 0.0290(10) 0.0101(9) 0.0027(7) -0.0004(8)
C29 0.0260(9) 0.0340(11) 0.0325(10) 0.0039(9) 0.0037(8) 0.0008(8)

loop_
_atom_type_symbol
_atom_type_description
_atom_type_scat_dispersion_real
_atom_type_scat_dispersion_imag
_atom_type_scat_source
C C 0.0033 0.0016 'International Tables Vol C Tables 4.2.6.8 and 6.1.1.4'
H H 0.0000 0.0000 'International Tables Vol C Tables 4.2.6.8 and 6.1.1.4'
N N 0.0061 0.0033 'International Tables Vol C Tables 4.2.6.8 and 6.1.1.4'

loop_
_geom_angle_atom_site_label_1
_geom_angle_atom_site_label_2
_geom_angle_atom_site_label_3
_geom_angle
C15 N1 H1 108.9(14)
C16 N1 C15 114.27(13)
C16 N1 H1 107.8(14)
C2 C1 H1A 108.8
C2 C1 C13 101.76(14)
C2 C1 C14 113.48(14)
C13 C1 H1A 108.8
C13 C1 C14 115.00(13)
C14 C1 H1A 108.8
C17 N2 H2 108.3(13)
C18 N2 C17 115.63(13)
C18 N2 H2 111.6(13)
C3 C2 C1 128.49(16)
C3 C2 C7 120.46(16)
C7 C2 C1 111.05(14)
C2 C3 H3 120.5
C2 C3 C4 119.02(17)
C4 C3 H3 120.5
C3 C4 H4 119.7
C5 C4 C3 120.59(16)
C5 C4 H4 119.7
C4 C5 H5 119.6
C4 C5 C6 120.74(18)
C6 C5 H5 119.6
C5 C6 H6 120.6
C7 C6 C5 118.82(17)
C7 C6 H6 120.6
C2 C7 C8 108.07(15)
C6 C7 C2 120.36(15)
C6 C7 C8 131.55(16)
C9 C8 C7 131.00(17)
C9 C8 C13 120.46(16)
C13 C8 C7 108.54(14)
C8 C9 H9 120.7
C10 C9 C8 118.68(18)
C10 C9 H9 120.7
C9 C10 H10 119.6
C11 C10 C9 120.73(17)
C11 C10 H10 119.6
C10 C11 H11 119.4
C10 C11 C12 121.15(17)
C12 C11 H11 119.4
C11 C12 H12 120.7
C11 C12 C13 118.51(18)
C13 C12 H12 120.7
C8 C13 C1 110.58(14)
C12 C13 C1 128.95(17)
C12 C13 C8 120.47(16)
C1 C14 H14A 108.7
C1 C14 H14B 108.7
H14A C14 H14B 107.6
C15 C14 C1 114.11(14)
C15 C14 H14A 108.7
C15 C14 H14B 108.7
N1 C15 C14 109.48(14)
N1 C15 H15A 109.8
N1 C15 H15B 109.8
C14 C15 H15A 109.8
C14 C15 H15B 109.8
H15A C15 H15B 108.2
N1 C16 H16A 109.8
N1 C16 H16B 109.8
N1 C16 C17 109.35(13)
H16A C16 H16B 108.3
C17 C16 H16A 109.8
C17 C16 H16B 109.8
N2 C17 C16 112.85(13)
N2 C17 H17A 109.0
N2 C17 H17B 109.0
C16 C17 H17A 109.0
C16 C17 H17B 109.0
H17A C17 H17B 107.8
C19 C18 N2 121.74(15)
C19 C18 C23 120.50(16)
C23 C18 N2 117.72(15)
C18 C19 C27 122.88(16)
C20 C19 C18 118.26(16)
C20 C19 C27 118.85(16)
C19 C20 H20 119.1
C21 C20 C19 121.80(17)
C21 C20 H20 119.1
C20 C21 H21 120.1
C20 C21 C22 119.71(17)
C22 C21 H21 120.1
C21 C22 H22 119.4
C21 C22 C23 121.23(17)
C23 C22 H22 119.4
C18 C23 C24 121.69(16)
C22 C23 C18 118.45(16)
C22 C23 C24 119.83(16)
C23 C24 H24 107.7
C23 C24 C25 111.89(15)
C23 C24 C26 111.53(15)
C25 C24 H24 107.7
C25 C24 C26 110.02(15)
C26 C24 H24 107.7
C24 C25 H25A 109.5
C24 C25 H25B 109.5
C24 C25 H25C 109.5
H25A C25 H25B 109.5
H25A C25 H25C 109.5
H25B C25 H25C 109.5
C24 C26 H26A 109.5
C24 C26 H26B 109.5
C24 C26 H26C 109.5
H26A C26 H26B 109.5
H26A C26 H26C 109.5
H26B C26 H26C 109.5
C19 C27 H27 107.8
C19 C27 C28 111.97(15)
C19 C27 C29 110.76(14)
C28 C27 H27 107.8
C29 C27 H27 107.8
C29 C27 C28 110.46(15)
C27 C28 H28A 109.5
C27 C28 H28B 109.5
C27 C28 H28C 109.5
H28A C28 H28B 109.5
H28A C28 H28C 109.5
H28B C28 H28C 109.5
C27 C29 H29A 109.5
C27 C29 H29B 109.5
C27 C29 H29C 109.5
H29A C29 H29B 109.5
H29A C29 H29C 109.5
H29B C29 H29C 109.5

loop_
_geom_bond_atom_site_label_1
_geom_bond_atom_site_label_2
_geom_bond_distance
N1 C15 1.466(2)
N1 C16 1.464(2)
N1 H1 0.88(2)
C1 H1A 1.0000
C1 C2 1.512(2)
C1 C13 1.521(2)
C1 C14 1.538(2)
N2 C17 1.476(2)
N2 C18 1.431(2)
N2 H2 0.92(2)
C2 C3 1.388(2)
C2 C7 1.401(2)
C3 H3 0.9500
C3 C4 1.389(3)
C4 H4 0.9500
C4 C5 1.388(3)
C5 H5 0.9500
C5 C6 1.393(2)
C6 H6 0.9500
C6 C7 1.389(2)
C7 C8 1.473(2)
C8 C9 1.397(2)
C8 C13 1.400(3)
C9 H9 0.9500
C9 C10 1.389(3)
C10 H10 0.9500
C10 C11 1.384(3)
C11 H11 0.9500
C11 C12 1.392(3)
C12 H12 0.9500
C12 C13 1.392(2)
C14 H14A 0.9900
C14 H14B 0.9900
C14 C15 1.523(2)
C15 H15A 0.9900
C15 H15B 0.9900
C16 H16A 0.9900
C16 H16B 0.9900
C16 C17 1.515(2)
C17 H17A 0.9900
C17 H17B 0.9900
C18 C19 1.415(2)
C18 C23 1.417(2)
C19 C20 1.393(3)
C19 C27 1.525(2)
C20 H20 0.9500
C20 C21 1.381(3)
C21 H21 0.9500
C21 C22 1.385(3)
C22 H22 0.9500
C22 C23 1.397(3)
C23 C24 1.525(2)
C24 H24 1.0000
C24 C25 1.529(2)
C24 C26 1.538(2)
C25 H25A 0.9800
C25 H25B 0.9800
C25 H25C 0.9800
C26 H26A 0.9800
C26 H26B 0.9800
C26 H26C 0.9800
C27 H27 1.0000
C27 C28 1.536(2)
C27 C29 1.526(2)
C28 H28A 0.9800
C28 H28B 0.9800
C28 H28C 0.9800
C29 H29A 0.9800
C29 H29B 0.9800
C29 H29C 0.9800

loop_
_geom_torsion_atom_site_label_1
_geom_torsion_atom_site_label_2
_geom_torsion_atom_site_label_3
_geom_torsion_atom_site_label_4
_geom_torsion
N1 C16 C17 N2 -61.55(19)
C1 C2 C3 C4 -178.71(16)
C1 C2 C7 C6 178.43(15)
C1 C2 C7 C8 -0.13(18)
C1 C14 C15 N1 166.45(13)
N2 C18 C19 C20 177.95(14)
N2 C18 C19 C27 -0.7(2)
N2 C18 C23 C22 -179.69(14)
N2 C18 C23 C24 -1.6(2)
C2 C1 C13 C8 0.43(17)
C2 C1 C13 C12 -178.81(16)
C2 C1 C14 C15 -63.55(18)
C2 C3 C4 C5 -0.1(3)
C2 C7 C8 C9 179.67(17)
C2 C7 C8 C13 0.41(18)
C3 C2 C7 C6 -1.0(2)
C3 C2 C7 C8 -179.54(14)
C3 C4 C5 C6 -0.1(3)
C4 C5 C6 C7 -0.3(3)
C5 C6 C7 C2 0.8(2)
C5 C6 C7 C8 179.00(16)
C6 C7 C8 C9 1.3(3)
C6 C7 C8 C13 -177.93(17)
C7 C2 C3 C4 0.6(2)
C7 C8 C9 C10 -178.77(16)
C7 C8 C13 C1 -0.53(18)
C7 C8 C13 C12 178.78(15)
C8 C9 C10 C11 -0.2(3)
C9 C8 C13 C1 -179.88(14)
C9 C8 C13 C12 -0.6(2)
C9 C10 C11 C12 0.1(3)
C10 C11 C12 C13 -0.2(3)
C11 C12 C13 C1 179.63(16)
C11 C12 C13 C8 0.5(3)
C13 C1 C2 C3 179.18(16)
C13 C1 C2 C7 -0.17(17)
C13 C1 C14 C15 53.0(2)
C13 C8 C9 C10 0.4(2)
C14 C1 C2 C3 -56.7(2)
C14 C1 C2 C7 123.96(15)
C14 C1 C13 C8 -122.67(16)
C14 C1 C13 C12 58.1(2)
C15 N1 C16 C17 169.11(14)
C16 N1 C15 C14 170.81(14)
C17 N2 C18 C19 106.82(17)
C17 N2 C18 C23 -75.35(18)
C18 N2 C17 C16 -85.33(17)
C18 C19 C20 C21 1.2(2)
C18 C19 C27 C28 -129.01(17)
C18 C19 C27 C29 107.20(18)
C18 C23 C24 C25 116.23(17)
C18 C23 C24 C26 -120.05(17)
C19 C18 C23 C22 -1.8(2)
C19 C18 C23 C24 176.25(14)
C19 C20 C21 C22 -1.0(2)
C20 C19 C27 C28 52.3(2)
C20 C19 C27 C29 -71.5(2)
C20 C21 C22 C23 -0.8(2)
C21 C22 C23 C18 2.2(2)
C21 C22 C23 C24 -175.97(15)
C22 C23 C24 C25 -65.7(2)
C22 C23 C24 C26 58.0(2)
C23 C18 C19 C20 0.2(2)
C23 C18 C19 C27 -178.49(14)
C27 C19 C20 C21 179.97(15)
